data_2312460
loop_
_publ_author_name
'Jozuka, Wataru'
'Kim, Sung Hoon'
'Matsumoto, Shinya'

_publ_section_title
;
 Three polymorphs of a new N,N'-dipropylated isoindigo derivative.
;
_journal_coeditor_code VP3033
_journal_issue 4
_journal_name_full 'Acta crystallographica. Section C, Structural chemistry'
_journal_paper_doi 10.1107/S2053229624002481
_journal_volume 80
_journal_year 2024
_chemical_formula_iupac 'C22 H22 N2 O2'
_chemical_formula_moiety 'C22 H22 N2 O2'
_chemical_formula_sum 'C22 H22 N2 O2'
_chemical_formula_weight 346.41
_chemical_name_systematic
1-Propyl-3-(1-propyl-1,2-dihydro-2-oxo-3<i>H</i>-indol-3-ylidene)-1,3-dihydro-2<i>H</i>-indol-2-one
_space_group_crystal_system monoclinic
_space_group_IT_number 14
_space_group_name_Hall '-P 2ybc'
_space_group_name_H-M_alt 'P 1 21/c 1'
_atom_sites_solution_hydrogens geom
_atom_sites_solution_primary dual
_audit_creation_method
;
Olex2 1.5
(compiled 2022.04.07 svn.rca3783a0 for OlexSys, GUI svn.r6498)
;
_cell_angle_alpha 90
_cell_angle_beta 136.1120(10)
_cell_angle_gamma 90
_cell_formula_units_Z 4
_cell_length_a 15.0486(2)
_cell_length_b 9.13470(10)
_cell_length_c 18.5227(2)
_cell_measurement_reflns_used 6130
_cell_measurement_temperature 223.15
_cell_measurement_theta_max 74.7590
_cell_measurement_theta_min 4.8040
_cell_volume 1765.16(5)
_computing_cell_refinement
;
CrysAlis PRO (Rigaku OD, 2019)
;
_computing_data_collection
;
CrysAlis PRO (Rigaku OD, 2019)
;
_computing_data_reduction
;
CrysAlis PRO (Rigaku OD, 2019)
;
_computing_molecular_graphics
;
OLEX2 (Dolomanov <i>et al.</i>,  2009)
;
_computing_publication_material
;
OLEX2 (Dolomanov <i>et al.</i>,  2009)
;
_computing_structure_refinement
;
SHELXL2018 (Sheldrick, 2015<i>b</i>)
;
_computing_structure_solution
;
SHELXT2018 (Sheldrick, 2015<i>a</i>)
;
_diffrn_ambient_temperature 223.15
_diffrn_detector 'Hybrid Pixel Array Detector'
_diffrn_detector_area_resol_mean 5.8140
_diffrn_measured_fraction_theta_full 1.000
_diffrn_measured_fraction_theta_max 0.972
_diffrn_measurement_device 'four-circle diffractometer'
_diffrn_measurement_device_type 'XtaLAB AFC12 (RINC) Kappa dual home/near'
_diffrn_measurement_method '\w scans'
_diffrn_radiation_monochromator mirror
_diffrn_radiation_probe x-ray
_diffrn_radiation_type 'Cu K\a'
_diffrn_radiation_wavelength 1.54184
_diffrn_reflns_av_R_equivalents 0.0254
_diffrn_reflns_av_unetI/netI 0.0248
_diffrn_reflns_limit_h_max 18
_diffrn_reflns_limit_h_min -18
_diffrn_reflns_limit_k_max 5
_diffrn_reflns_limit_k_min -11
_diffrn_reflns_limit_l_max 23
_diffrn_reflns_limit_l_min -23
_diffrn_reflns_number 11608
_diffrn_reflns_theta_full 67.684
_diffrn_reflns_theta_max 75.238
_diffrn_reflns_theta_min 4.238
_diffrn_source 'micro-focus sealed X-ray tube'
_exptl_absorpt_coefficient_mu 0.668
_exptl_absorpt_correction_T_max 1.00000
_exptl_absorpt_correction_T_min 0.27028
_exptl_absorpt_correction_type multi-scan
_exptl_absorpt_process_details
;
(CrysAlis PRO; Rigaku OD, 2019)
;
_exptl_crystal_colour 'dull light red'
_exptl_crystal_density_diffrn 1.304
_exptl_crystal_description block
_exptl_crystal_F_000 736
_exptl_crystal_size_max 0.195
_exptl_crystal_size_mid 0.174
_exptl_crystal_size_min 0.126
_refine_diff_density_max 0.598
_refine_diff_density_min -0.432
_refine_ls_extinction_coef 0.0030(4)
_refine_ls_extinction_expression Fc^*^=kFc[1+0.001xFc^2^\l^3^/sin(2\q)]^-1/4^
_refine_ls_extinction_method
;
SHELXL2018 (Sheldrick, 2015<i>b</i>)
;
_refine_ls_goodness_of_fit_ref 1.094
_refine_ls_hydrogen_treatment constr
_refine_ls_matrix_type full
_refine_ls_number_parameters 266
_refine_ls_number_reflns 3541
_refine_ls_number_restraints 0
_refine_ls_restrained_S_all 1.094
_refine_ls_R_factor_all 0.0540
_refine_ls_R_factor_gt 0.0481
_refine_ls_shift/su_max 0.000
_refine_ls_shift/su_mean 0.000
_refine_ls_structure_factor_coef Fsqd
_refine_ls_weighting_details 'w=1/[\s^2^(Fo^2^)+(0.0642P)^2^+0.5231P] where P=(Fo^2^+2Fc^2^)/3'
_refine_ls_weighting_scheme calc
_refine_ls_wR_factor_gt 0.1299
_refine_ls_wR_factor_ref 0.1357
_reflns_number_gt 3072
_reflns_number_total 3541
_reflns_threshold_expression 'I > 2\s(I)'
_cod_data_source_file vp3033sup1.cif
_cod_data_source_block Form_III
_cod_original_cell_volume 1765.16(4)
_cod_database_code 2312460
_shelx_space_group_comment
;
The symmetry employed for this shelxl refinement is uniquely defined
by the following loop, which should always be used as a source of
symmetry information in preference to the above space-group names.
They are only intended as comments.
;

loop_
_space_group_symop_operation_xyz
'x, y, z'
'-x, y+1/2, -z+1/2'
'-x, -y, -z'
'x, -y-1/2, z-1/2'

loop_
_atom_site_type_symbol
_atom_site_label
_atom_site_fract_x
_atom_site_fract_y
_atom_site_fract_z
_atom_site_U_iso_or_equiv
_atom_site_adp_type
_atom_site_calc_flag
_atom_site_occupancy
_atom_site_disorder_assembly
_atom_site_disorder_group
O O2 0.23797(11) 0.83302(14) 0.20951(9) 0.0484(3) Uani d 1 . .
N N2 0.44626(12) 0.89716(14) 0.35540(10) 0.0393(3) Uani d 1 . .
O O1 0.33942(14) 0.65392(19) 0.53117(10) 0.0677(4) Uani d 1 . .
C C8 0.14714(14) 0.57916(16) 0.26462(12) 0.0368(3) Uani d 1 . .
C C12 0.35609(14) 0.73178(16) 0.38287(11) 0.0351(3) Uani d 1 . .
N N1 0.16264(16) 0.5227(2) 0.39373(12) 0.0625(5) Uani d 1 . .
C C13 0.33529(14) 0.82124(17) 0.30243(12) 0.0367(3) Uani d 1 . .
C C7 0.09157(15) 0.56846(19) 0.16416(12) 0.0424(4) Uani d 1 . .
H H7 0.125079 0.621893 0.144730 0.051 Uiso calc 1 . .
C C14 0.53824(14) 0.86304(17) 0.46145(12) 0.0378(3) Uani d 1 . .
C C19 0.48756(14) 0.76297(17) 0.48174(11) 0.0364(3) Uani d 1 . .
C C1 0.26442(14) 0.64715(17) 0.36099(11) 0.0369(3) Uani d 1 . .
C C3 0.09339(16) 0.4978(2) 0.28983(13) 0.0469(4) Uani d 1 . .
C C18 0.56864(16) 0.70665(19) 0.58220(12) 0.0446(4) Uani d 1 . .
H H18 0.538450 0.635999 0.597272 0.053 Uiso calc 1 . .
C C20 0.46824(16) 0.99641(18) 0.30784(13) 0.0437(4) Uani d 1 . .
H H20a 0.509764 1.085523 0.350064 0.052 Uiso calc 1 . .
H H20b 0.385449 1.024448 0.238538 0.052 Uiso calc 1 . .
C C15 0.66253(16) 0.91414(19) 0.53859(13) 0.0463(4) Uani d 1 . .
H H15 0.693892 0.983553 0.523914 0.056 Uiso calc 1 . .
C C17 0.69373(17) 0.7556(2) 0.65941(13) 0.0509(4) Uani d 1 . .
H H17 0.748607 0.717774 0.727208 0.061 Uiso calc 1 . .
C C21 0.55149(18) 0.92896(19) 0.29769(14) 0.0470(4) Uani d 1 . .
H H21a 0.627135 0.883807 0.364082 0.056 Uiso calc 1 . .
H H21b 0.503011 0.851881 0.244634 0.056 Uiso calc 1 . .
C C6 -0.01393(16) 0.4781(2) 0.09277(14) 0.0492(4) Uani d 1 . .
H H6 -0.051994 0.471295 0.024608 0.059 Uiso calc 1 . .
C C2 0.26739(17) 0.6085(2) 0.44193(13) 0.0502(4) Uani d 1 . .
C C5 -0.06388(17) 0.3982(2) 0.11984(15) 0.0511(4) Uani d 1 . .
H H5 -0.134876 0.337005 0.070232 0.061 Uiso calc 1 . .
C C16 0.73933(16) 0.8598(2) 0.63815(14) 0.0518(4) Uani d 1 . .
H H16 0.823886 0.894024 0.692341 0.062 Uiso calc 1 . .
C C4 -0.01076(18) 0.4070(2) 0.21950(15) 0.0550(5) Uani d 1 . .
H H4 -0.044649 0.352837 0.238359 0.066 Uiso calc 1 . .
C C22 0.5941(2) 1.0418(2) 0.26803(16) 0.0547(5) Uani d 1 . .
H H22a 0.519561 1.082888 0.200501 0.082 Uiso calc 1 . .
H H22b 0.649266 0.995890 0.264799 0.082 Uiso calc 1 . .
H H22c 0.640785 1.119231 0.319753 0.082 Uiso calc 1 . .
C C11A 0.1301(6) 0.3169(6) 0.5520(5) 0.0550(12) Uani d 0.7275 A 1
H H11Aa 0.038093 0.301503 0.499288 0.082 Uiso calc 0.7275 A 1
H H11Ab 0.151957 0.399504 0.595360 0.082 Uiso calc 0.7275 A 1
H H11Ac 0.173286 0.229872 0.594796 0.082 Uiso calc 0.7275 A 1
C C9A 0.1175(2) 0.4927(3) 0.4413(2) 0.0439(5) Uani d 0.7275 A 1
H H9Aa 0.023635 0.488604 0.386875 0.053 Uiso calc 0.7275 A 1
H H9Ab 0.144626 0.572028 0.489367 0.053 Uiso calc 0.7275 A 1
C C10A 0.1717(2) 0.3479(3) 0.5002(2) 0.0457(5) Uani d 0.7275 A 1
H H10Aa 0.142531 0.268421 0.451592 0.055 Uiso calc 0.7275 A 1
H H10Ab 0.265477 0.351115 0.553044 0.055 Uiso calc 0.7275 A 1
C C9B 0.1753(8) 0.3899(10) 0.4603(7) 0.0623(18) Uani d 0.2725 A 2
H H9Ba 0.139070 0.297641 0.421392 0.075 Uiso calc 0.2725 A 2
H H9Bb 0.263954 0.374566 0.528039 0.075 Uiso calc 0.2725 A 2
C C11B 0.0968(17) 0.3611(17) 0.5390(14) 0.063(4) Uani d 0.2725 A 2
H H11Ba 0.112163 0.259522 0.535379 0.094 Uiso calc 0.2725 A 2
H H11Bb 0.014179 0.369729 0.514252 0.094 Uiso calc 0.2725 A 2
H H11Bc 0.163616 0.394731 0.610530 0.094 Uiso calc 0.2725 A 2
C C10B 0.0975(10) 0.4561(11) 0.4698(8) 0.074(2) Uani d 0.2725 A 2
H H10Ba 0.009619 0.467213 0.400451 0.089 Uiso calc 0.2725 A 2
H H10Bb 0.130901 0.553734 0.500562 0.089 Uiso calc 0.2725 A 2

loop_
_atom_site_aniso_label
_atom_site_aniso_U_11
_atom_site_aniso_U_22
_atom_site_aniso_U_33
_atom_site_aniso_U_12
_atom_site_aniso_U_13
_atom_site_aniso_U_23
O2 0.0432(6) 0.0516(7) 0.0412(6) 0.0008(5) 0.0273(5) 0.0099(5)
N2 0.0395(7) 0.0402(7) 0.0426(7) 0.0012(5) 0.0311(6) 0.0057(5)
O1 0.0655(8) 0.0988(11) 0.0477(7) -0.0218(8) 0.0438(7) -0.0090(7)
C8 0.0367(7) 0.0354(7) 0.0430(8) 0.0036(6) 0.0303(7) 0.0036(6)
C12 0.0379(7) 0.0344(7) 0.0384(7) 0.0061(6) 0.0293(7) 0.0045(6)
N1 0.0636(10) 0.0812(12) 0.0517(9) -0.0219(9) 0.0445(8) -0.0012(8)
C13 0.0373(7) 0.0363(7) 0.0409(8) 0.0037(6) 0.0296(7) 0.0048(6)
C7 0.0409(8) 0.0456(9) 0.0443(8) 0.0008(7) 0.0319(7) 0.0007(7)
C14 0.0388(8) 0.0364(8) 0.0416(8) 0.0039(6) 0.0301(7) 0.0009(6)
C19 0.0381(7) 0.0349(7) 0.0397(8) 0.0040(6) 0.0292(7) 0.0017(6)
C1 0.0402(8) 0.0360(8) 0.0400(8) 0.0042(6) 0.0307(7) 0.0044(6)
C3 0.0471(9) 0.0492(9) 0.0495(9) -0.0037(7) 0.0366(8) 0.0020(7)
C18 0.0470(9) 0.0446(9) 0.0425(8) 0.0063(7) 0.0324(8) 0.0058(7)
C20 0.0473(9) 0.0399(8) 0.0518(9) 0.0013(7) 0.0383(8) 0.0079(7)
C15 0.0416(8) 0.0463(9) 0.0512(9) -0.0034(7) 0.0336(8) -0.0032(7)
C17 0.0457(9) 0.0560(10) 0.0392(8) 0.0091(8) 0.0267(8) 0.0036(7)
C21 0.0589(10) 0.0384(8) 0.0584(10) -0.0009(7) 0.0471(9) 0.0009(7)
C6 0.0438(9) 0.0552(10) 0.0470(9) -0.0029(8) 0.0322(8) -0.0070(8)
C2 0.0505(9) 0.0609(11) 0.0447(9) -0.0073(8) 0.0361(8) 0.0019(8)
C5 0.0425(9) 0.0467(9) 0.0581(10) -0.0046(7) 0.0343(8) -0.0070(8)
C16 0.0378(8) 0.0585(11) 0.0467(9) -0.0019(8) 0.0263(8) -0.0076(8)
C4 0.0529(10) 0.0533(10) 0.0633(11) -0.0095(8) 0.0433(10) 0.0015(8)
C22 0.0659(11) 0.0499(10) 0.0714(12) -0.0060(9) 0.0572(11) -0.0021(9)
C11A 0.068(3) 0.054(3) 0.0531(18) -0.0091(18) 0.047(2) 0.0009(18)
C9A 0.0483(12) 0.0481(14) 0.0536(13) 0.0058(11) 0.0428(12) 0.0124(11)
C10A 0.0528(13) 0.0421(13) 0.0495(13) -0.0008(10) 0.0393(12) 0.0083(10)
C9B 0.058(4) 0.060(5) 0.064(5) 0.000(4) 0.042(4) 0.008(4)
C11B 0.090(10) 0.067(10) 0.078(8) -0.012(6) 0.076(9) -0.004(7)
C10B 0.087(6) 0.071(6) 0.082(6) 0.011(5) 0.067(5) 0.010(5)

loop_
_atom_type_symbol
_atom_type_description
_atom_type_scat_dispersion_real
_atom_type_scat_dispersion_imag
_atom_type_scat_source
C C 0.0181 0.0091 'International Tables Vol C Tables 4.2.6.8 and 6.1.1.4'
H H 0.0000 0.0000 'International Tables Vol C Tables 4.2.6.8 and 6.1.1.4'
N N 0.0311 0.0180 'International Tables Vol C Tables 4.2.6.8 and 6.1.1.4'
O O 0.0492 0.0322 'International Tables Vol C Tables 4.2.6.8 and 6.1.1.4'

loop_
_geom_angle_atom_site_label_1
_geom_angle_atom_site_label_2
_geom_angle_atom_site_label_3
_geom_angle_site_symmetry_1
_geom_angle_site_symmetry_3
_geom_angle
_geom_angle_publ_flag
C13 N2 C14 . . 110.83(12) ?
C13 N2 C20 . . 124.96(13) ?
C14 N2 C20 . . 124.17(13) ?
C7 C8 C1 . . 134.09(14) ?
C7 C8 C3 . . 118.27(15) ?
C3 C8 C1 . . 107.24(13) ?
C19 C12 C13 . . 105.09(13) ?
C1 C12 C13 . . 124.30(13) ?
C1 C12 C19 . . 130.57(14) ?
C3 N1 C9A . . 125.81(17) ?
C3 N1 C9B . . 118.8(3) ?
C2 N1 C3 . . 110.97(14) ?
C2 N1 C9A . . 121.83(17) ?
C2 N1 C9B . . 118.6(3) ?
O2 C13 N2 . . 124.85(14) ?
O2 C13 C12 . . 128.34(14) ?
N2 C13 C12 . . 106.67(12) ?
C8 C7 H7 . . 120.4 ?
C6 C7 C8 . . 119.30(15) ?
C6 C7 H7 . . 120.4 ?
N2 C14 C19 . . 110.04(13) ?
C15 C14 N2 . . 127.60(15) ?
C15 C14 C19 . . 122.36(15) ?
C14 C19 C12 . . 107.34(13) ?
C18 C19 C12 . . 133.97(15) ?
C18 C19 C14 . . 118.42(14) ?
C8 C1 C2 . . 104.98(13) ?
C12 C1 C8 . . 132.45(14) ?
C12 C1 C2 . . 122.55(14) ?
N1 C3 C8 . . 109.58(15) ?
C4 C3 C8 . . 122.68(16) ?
C4 C3 N1 . . 127.72(16) ?
C19 C18 H18 . . 120.3 ?
C17 C18 C19 . . 119.41(16) ?
C17 C18 H18 . . 120.3 ?
N2 C20 H20a . . 109.0 ?
N2 C20 H20b . . 109.0 ?
N2 C20 C21 . . 112.80(13) ?
H20a C20 H20b . . 107.8 ?
C21 C20 H20a . . 109.0 ?
C21 C20 H20b . . 109.0 ?
C14 C15 H15 . . 121.1 ?
C14 C15 C16 . . 117.76(16) ?
C16 C15 H15 . . 121.1 ?
C18 C17 H17 . . 119.6 ?
C18 C17 C16 . . 120.83(16) ?
C16 C17 H17 . . 119.6 ?
C20 C21 H21a . . 109.3 ?
C20 C21 H21b . . 109.3 ?
H21a C21 H21b . . 107.9 ?
C22 C21 C20 . . 111.76(14) ?
C22 C21 H21a . . 109.3 ?
C22 C21 H21b . . 109.3 ?
C7 C6 H6 . . 119.4 ?
C5 C6 C7 . . 121.25(16) ?
C5 C6 H6 . . 119.4 ?
O1 C2 N1 . . 123.97(16) ?
O1 C2 C1 . . 128.76(16) ?
N1 C2 C1 . . 106.90(14) ?
C6 C5 H5 . . 119.6 ?
C6 C5 C4 . . 120.81(16) ?
C4 C5 H5 . . 119.6 ?
C15 C16 C17 . . 121.10(16) ?
C15 C16 H16 . . 119.4 ?
C17 C16 H16 . . 119.4 ?
C3 C4 C5 . . 117.68(17) ?
C3 C4 H4 . . 121.2 ?
C5 C4 H4 . . 121.2 ?
C21 C22 H22a . . 109.5 ?
C21 C22 H22b . . 109.5 ?
C21 C22 H22c . . 109.5 ?
H22a C22 H22b . . 109.5 ?
H22a C22 H22c . . 109.5 ?
H22b C22 H22c . . 109.5 ?
H11Aa C11A H11Ab . . 109.5 ?
H11Aa C11A H11Ac . . 109.5 ?
H11Ab C11A H11Ac . . 109.5 ?
C10A C11A H11Aa . . 109.5 ?
C10A C11A H11Ab . . 109.5 ?
C10A C11A H11Ac . . 109.5 ?
N1 C9A H9Aa . . 109.6 ?
N1 C9A H9Ab . . 109.6 ?
N1 C9A C10A . . 110.5(2) ?
H9Aa C9A H9Ab . . 108.1 ?
C10A C9A H9Aa . . 109.6 ?
C10A C9A H9Ab . . 109.6 ?
C11A C10A C9A . . 111.5(3) ?
C11A C10A H10Aa . . 109.3 ?
C11A C10A H10Ab . . 109.3 ?
C9A C10A H10Aa . . 109.3 ?
C9A C10A H10Ab . . 109.3 ?
H10Aa C10A H10Ab . . 108.0 ?
N1 C9B H9Ba . . 112.4 ?
N1 C9B H9Bb . . 112.4 ?
H9Ba C9B H9Bb . . 110.0 ?
C10B C9B N1 . . 96.7(7) ?
C10B C9B H9Ba . . 112.4 ?
C10B C9B H9Bb . . 112.4 ?
H11Ba C11B H11Bb . . 109.5 ?
H11Ba C11B H11Bc . . 109.5 ?
H11Bb C11B H11Bc . . 109.5 ?
C10B C11B H11Ba . . 109.5 ?
C10B C11B H11Bb . . 109.5 ?
C10B C11B H11Bc . . 109.5 ?
C9B C10B C11B . . 110.9(9) ?
C9B C10B H10Ba . . 109.5 ?
C9B C10B H10Bb . . 109.5 ?
C11B C10B H10Ba . . 109.5 ?
C11B C10B H10Bb . . 109.5 ?
H10Ba C10B H10Bb . . 108.1 ?

loop_
_geom_bond_atom_site_label_1
_geom_bond_atom_site_label_2
_geom_bond_site_symmetry_2
_geom_bond_distance
_geom_bond_publ_flag
O2 C13 . 1.2188(18) ?
N2 C13 . 1.368(2) ?
N2 C14 . 1.3973(19) ?
N2 C20 . 1.4586(19) ?
O1 C2 . 1.223(2) ?
C8 C7 . 1.389(2) ?
C8 C1 . 1.465(2) ?
C8 C3 . 1.403(2) ?
C12 C13 . 1.521(2) ?
C12 C19 . 1.458(2) ?
C12 C1 . 1.364(2) ?
N1 C3 . 1.397(2) ?
N1 C2 . 1.366(2) ?
N1 C9A . 1.476(3) ?
N1 C9B . 1.641(9) ?
C7 H7 . 0.9400 ?
C7 C6 . 1.387(2) ?
C14 C19 . 1.404(2) ?
C14 C15 . 1.381(2) ?
C19 C18 . 1.394(2) ?
C1 C2 . 1.509(2) ?
C3 C4 . 1.378(2) ?
C18 H18 . 0.9400 ?
C18 C17 . 1.381(2) ?
C20 H20a . 0.9800 ?
C20 H20b . 0.9800 ?
C20 C21 . 1.525(2) ?
C15 H15 . 0.9400 ?
C15 C16 . 1.382(2) ?
C17 H17 . 0.9400 ?
C17 C16 . 1.386(3) ?
C21 H21a . 0.9800 ?
C21 H21b . 0.9800 ?
C21 C22 . 1.511(2) ?
C6 H6 . 0.9400 ?
C6 C5 . 1.375(3) ?
C5 H5 . 0.9400 ?
C5 C4 . 1.388(3) ?
C16 H16 . 0.9400 ?
C4 H4 . 0.9400 ?
C22 H22a . 0.9700 ?
C22 H22b . 0.9700 ?
C22 H22c . 0.9700 ?
C11A H11Aa . 0.9700 ?
C11A H11Ab . 0.9700 ?
C11A H11Ac . 0.9700 ?
C11A C10A . 1.503(7) ?
C9A H9Aa . 0.9800 ?
C9A H9Ab . 0.9800 ?
C9A C10A . 1.524(3) ?
C10A H10Aa . 0.9800 ?
C10A H10Ab . 0.9800 ?
C9B H9Ba . 0.9800 ?
C9B H9Bb . 0.9800 ?
C9B C10B . 1.436(12) ?
C11B H11Ba . 0.9700 ?
C11B H11Bb . 0.9700 ?
C11B H11Bc . 0.9700 ?
C11B C10B . 1.555(19) ?
C10B H10Ba . 0.9800 ?
C10B H10Bb . 0.9800 ?

loop_
_geom_torsion_atom_site_label_1
_geom_torsion_atom_site_label_2
_geom_torsion_atom_site_label_3
_geom_torsion_atom_site_label_4
_geom_torsion_site_symmetry_1
_geom_torsion_site_symmetry_2
_geom_torsion_site_symmetry_3
_geom_torsion_site_symmetry_4
_geom_torsion
_geom_torsion_publ_flag
N2 C14 C19 C12 . . . . 0.10(17) ?
N2 C14 C19 C18 . . . . 174.91(13) ?
N2 C14 C15 C16 . . . . -176.81(16) ?
N2 C20 C21 C22 . . . . -168.95(15) ?
C8 C7 C6 C5 . . . . -0.4(3) ?
C8 C1 C2 O1 . . . . -171.2(2) ?
C8 C1 C2 N1 . . . . 1.87(19) ?
C8 C3 C4 C5 . . . . -0.6(3) ?
C12 C19 C18 C17 . . . . 176.12(17) ?
C12 C1 C2 O1 . . . . 7.2(3) ?
C12 C1 C2 N1 . . . . -179.66(16) ?
N1 C3 C4 C5 . . . . -179.38(19) ?
N1 C9A C10A C11A . . . . 178.3(3) ?
N1 C9B C10B C11B . . . . -175.5(10) ?
C13 N2 C14 C19 . . . . -1.20(18) ?
C13 N2 C14 C15 . . . . 177.82(15) ?
C13 N2 C20 C21 . . . . -103.14(18) ?
C13 C12 C19 C14 . . . . 0.89(16) ?
C13 C12 C19 C18 . . . . -172.76(17) ?
C13 C12 C1 C8 . . . . 22.6(3) ?
C13 C12 C1 C2 . . . . -155.44(15) ?
C7 C8 C1 C12 . . . . 4.7(3) ?
C7 C8 C1 C2 . . . . -177.09(18) ?
C7 C8 C3 N1 . . . . 179.79(16) ?
C7 C8 C3 C4 . . . . 0.8(3) ?
C7 C6 C5 C4 . . . . 0.7(3) ?
C14 N2 C13 O2 . . . . 177.74(15) ?
C14 N2 C13 C12 . . . . 1.71(16) ?
C14 N2 C20 C21 . . . . 74.5(2) ?
C14 C19 C18 C17 . . . . 3.0(2) ?
C14 C15 C16 C17 . . . . 1.1(3) ?
C19 C12 C13 O2 . . . . -177.43(16) ?
C19 C12 C13 N2 . . . . -1.59(15) ?
C19 C12 C1 C8 . . . . -160.02(16) ?
C19 C12 C1 C2 . . . . 22.0(3) ?
C19 C14 C15 C16 . . . . 2.1(2) ?
C19 C18 C17 C16 . . . . 0.0(3) ?
C1 C8 C7 C6 . . . . 171.43(16) ?
C1 C8 C3 N1 . . . . 6.02(19) ?
C1 C8 C3 C4 . . . . -172.98(17) ?
C1 C12 C13 O2 . . . . 0.5(3) ?
C1 C12 C13 N2 . . . . 176.38(14) ?
C1 C12 C19 C14 . . . . -176.90(15) ?
C1 C12 C19 C18 . . . . 9.4(3) ?
C3 C8 C7 C6 . . . . -0.3(2) ?
C3 C8 C1 C12 . . . . 176.99(16) ?
C3 C8 C1 C2 . . . . -4.75(17) ?
C3 N1 C2 O1 . . . . 175.3(2) ?
C3 N1 C2 C1 . . . . 1.8(2) ?
C3 N1 C9A C10A . . . . 99.3(3) ?
C3 N1 C9B C10B . . . . -111.3(6) ?
C18 C17 C16 C15 . . . . -2.2(3) ?
C20 N2 C13 O2 . . . . -4.4(2) ?
C20 N2 C13 C12 . . . . 179.61(14) ?
C20 N2 C14 C19 . . . . -179.12(14) ?
C20 N2 C14 C15 . . . . -0.1(3) ?
C15 C14 C19 C12 . . . . -178.97(14) ?
C15 C14 C19 C18 . . . . -4.2(2) ?
C6 C5 C4 C3 . . . . -0.2(3) ?
C2 N1 C3 C8 . . . . -5.0(2) ?
C2 N1 C3 C4 . . . . 174.0(2) ?
C2 N1 C9A C10A . . . . -95.4(3) ?
C2 N1 C9B C10B . . . . 108.8(6) ?
C9A N1 C3 C8 . . . . 161.66(19) ?
C9A N1 C3 C4 . . . . -19.4(3) ?
C9A N1 C2 O1 . . . . 8.0(3) ?
C9A N1 C2 C1 . . . . -165.48(18) ?
C9B N1 C3 C8 . . . . -147.7(4) ?
C9B N1 C3 C4 . . . . 31.2(4) ?
C9B N1 C2 O1 . . . . -41.9(5) ?
C9B N1 C2 C1 . . . . 144.6(4) ?

_cod_database_fobs_code 2312460
